data_2201253
loop_
_publ_author_name
'Hatscher, Stephan T.'
'Urland, Werner'

_publ_section_title
;
 Lanthanum iodide thiosilicate, La~3~I[SiS~4~]~2~
;
_journal_issue 11
_journal_name_full 'Acta Crystallographica Section E'
_journal_page_first i100
_journal_page_last i102
_journal_paper_doi 10.1107/S1600536802019256
_journal_volume 58
_journal_year 2002
_chemical_formula_iupac 'La3 I (Si S4)2'
_chemical_formula_structural 'La3 I (Si S4)2'
_chemical_formula_sum 'I La3 S8 Si2'
_chemical_formula_weight 856.29
_chemical_name_common 'lanthanum iodide thiosilicate'
_chemical_name_systematic
;
Lanthanum(III)-iodide-di-ortho-thiosilicate
;
_space_group_IT_number 15
_symmetry_cell_setting monoclinic
_symmetry_space_group_name_Hall '-C 2yc'
_symmetry_space_group_name_H-M 'C 1 2/c 1'
_atom_sites_solution_primary direct
_atom_sites_solution_secondary difmap
_cell_angle_alpha 90.00
_cell_angle_beta 97.94(2)
_cell_angle_gamma 90.00
_cell_formula_units_Z 4
_cell_length_a 16.110(3)
_cell_length_b 7.9175(12)
_cell_length_c 10.931(2)
_cell_measurement_reflns_used 11586
_cell_measurement_temperature 293(2)
_cell_measurement_theta_max 28.13
_cell_measurement_theta_min 2.55
_cell_volume 1380.9(4)
_computing_cell_refinement 'IPDS Software'
_computing_data_collection 'IPDS Software (Stoe & Cie, 1998)'
_computing_data_reduction 'IPDS Software'
_computing_molecular_graphics 'DIAMOND (Brandenburg, 1998)'
_computing_publication_material SHELXL97
_computing_structure_refinement 'SHELXL97 (Sheldrick, 1997)'
_computing_structure_solution 'SHELXS97 (Sheldrick, 1997)'
_diffrn_ambient_temperature 293(2)
_diffrn_detector_area_resol_mean 60
_diffrn_measured_fraction_theta_full 0.988
_diffrn_measured_fraction_theta_max 0.988
_diffrn_measurement_device_type 'Stoe IPDS'
_diffrn_measurement_method '240 exposures, \D\f 1.2\%'
_diffrn_radiation_monochromator graphite
_diffrn_radiation_source 'fine-focus sealed tube'
_diffrn_radiation_type MoK\a
_diffrn_radiation_wavelength 0.71073
_diffrn_reflns_av_R_equivalents 0.0438
_diffrn_reflns_av_sigmaI/netI 0.0265
_diffrn_reflns_limit_h_max 21
_diffrn_reflns_limit_h_min -21
_diffrn_reflns_limit_k_max 10
_diffrn_reflns_limit_k_min -10
_diffrn_reflns_limit_l_max 14
_diffrn_reflns_limit_l_min -14
_diffrn_reflns_number 11586
_diffrn_reflns_theta_full 28.13
_diffrn_reflns_theta_max 28.13
_diffrn_reflns_theta_min 2.55
_diffrn_standards_decay_% 0
_exptl_absorpt_coefficient_mu 12.689
_exptl_absorpt_correction_T_max 0.2558
_exptl_absorpt_correction_T_min 0.1204
_exptl_absorpt_correction_type gaussian
_exptl_absorpt_process_details '(X-RED; Stoe & Cie, 1998)'
_exptl_crystal_colour white
_exptl_crystal_density_diffrn 4.119
_exptl_crystal_density_method 'not measured'
_exptl_crystal_description tabular
_exptl_crystal_F_000 1520
_exptl_crystal_size_max 0.20
_exptl_crystal_size_mid 0.13
_exptl_crystal_size_min 0.09
_refine_diff_density_max 0.885
_refine_diff_density_min -1.217
_refine_ls_extinction_coef 0.00359(8)
_refine_ls_extinction_expression Fc^*^=kFc[1+0.001xFc^2^\l^3^/sin(2\q)]^-1/4^
_refine_ls_extinction_method SHELXL97
_refine_ls_goodness_of_fit_ref 0.950
_refine_ls_matrix_type full
_refine_ls_number_parameters 66
_refine_ls_number_reflns 1671
_refine_ls_number_restraints 0
_refine_ls_restrained_S_all 0.950
_refine_ls_R_factor_all 0.0237
_refine_ls_R_factor_gt 0.0191
_refine_ls_shift/su_max 0.001
_refine_ls_shift/su_mean 0.000
_refine_ls_structure_factor_coef Fsqd
_refine_ls_weighting_details 'calc w = 1/[\s^2^(Fo^2^)+(0.0253P)^2^] where P = (Fo^2^+2Fc^2^)/3'
_refine_ls_weighting_scheme calc
_refine_ls_wR_factor_gt 0.0396
_refine_ls_wR_factor_ref 0.0402
_reflns_number_gt 1467
_reflns_number_total 1671
_reflns_threshold_expression I>2\s(I)
_cod_data_source_file br6065.cif
_cod_data_source_block I
_cod_depositor_comments
;
The following automatic conversions were performed:

'_chemical_melting_point' value 'not measured' was changed to '?' -
the value is undefined or not
given.

'_exptl_absorpt_correction_type' value 'Gaussian' changed to
'gaussian' according to
/home/saulius/struct/CIF-dictionaries/cif_core.dic dictionary named
'cif_core.dic' version 2.4.1 from 2010-06-29.

Automatic conversion script
Id: cif_fix_values 1715 2011-07-08 13:25:40Z adriana 
;
_cod_original_sg_symbol_H-M 'C 2/c'
_cod_original_formula_sum 'I1 La3 S8 Si2'
_cod_database_code 2201253
_cod_database_fobs_code 2201253

loop_
_symmetry_equiv_pos_as_xyz
'x, y, z'
'-x, y, -z+1/2'
'x+1/2, y+1/2, z'
'-x+1/2, y+1/2, -z+1/2'
'-x, -y, -z'
'x, -y, z-1/2'
'-x+1/2, -y+1/2, -z'
'x+1/2, -y+1/2, z-1/2'

loop_
_atom_site_label
_atom_site_fract_x
_atom_site_fract_y
_atom_site_fract_z
_atom_site_U_iso_or_equiv
_atom_site_adp_type
_atom_site_calc_flag
_atom_site_refinement_flags
_atom_site_occupancy
_atom_site_disorder_assembly
_atom_site_disorder_group
_atom_site_type_symbol
La1 0.196475(12) 0.11952(3) 0.67991(2) 0.00871(7) Uani d . 1 . . La
La2 0.5000 0.09471(4) 0.7500 0.01084(9) Uani d S 1 . . La
I 0.0000 0.98426(5) 0.2500 0.02214(11) Uani d S 1 . . I
Si 0.15969(6) 0.46257(13) 0.02948(9) 0.00768(19) Uani d . 1 . . Si
S1 0.14499(5) 0.25682(12) 0.14650(9) 0.01085(19) Uani d . 1 . . S
S2 0.28056(5) 0.56896(12) 0.08540(8) 0.00946(17) Uani d . 1 . . S
S3 0.06842(5) 0.65210(12) 0.04226(9) 0.01100(18) Uani d . 1 . . S
S4 0.15039(5) 0.39868(12) -0.15905(9) 0.01027(18) Uani d . 1 . . S

loop_
_atom_site_aniso_label
_atom_site_aniso_U_11
_atom_site_aniso_U_22
_atom_site_aniso_U_33
_atom_site_aniso_U_12
_atom_site_aniso_U_13
_atom_site_aniso_U_23
La1 0.00974(11) 0.00804(11) 0.00825(11) 0.00132(7) 0.00092(7) 0.00064(8)
La2 0.00740(13) 0.01163(16) 0.01343(16) 0.000 0.00126(10) 0.000
I 0.01317(17) 0.01203(19) 0.0432(3) 0.000 0.01081(15) 0.000
Si 0.0079(4) 0.0079(5) 0.0071(4) -0.0007(3) 0.0004(3) -0.0003(4)
S1 0.0114(4) 0.0093(4) 0.0122(4) 0.0015(3) 0.0030(3) 0.0032(3)
S2 0.0090(4) 0.0108(4) 0.0083(4) -0.0019(3) 0.0002(3) 0.0007(3)
S3 0.0087(4) 0.0103(4) 0.0134(5) 0.0005(3) -0.0008(3) -0.0023(3)
S4 0.0105(4) 0.0117(4) 0.0083(4) 0.0015(3) -0.0001(3) -0.0016(3)

loop_
_atom_type_symbol
_atom_type_description
_atom_type_scat_dispersion_real
_atom_type_scat_dispersion_imag
_atom_type_scat_source
La La -0.2871 2.4523
; International Tables for Crystallography (1992).
Vol. C, Tables 4.2.6.8 and 6.1.1.4
;
Si Si 0.0817 0.0704
; International Tables for Crystallography (1992).
Vol. C, Tables 4.2.6.8 and 6.1.1.4
;
S S 0.1246 0.1234
; International Tables for Crystallography (1992).
Vol. C, Tables 4.2.6.8 and 6.1.1.4
;
I I -0.4742 1.8119
; International Tables for Crystallography (1992).
Vol. C, Tables 4.2.6.8 and 6.1.1.4
;

loop_
_geom_angle_atom_site_label_1
_geom_angle_atom_site_label_2
_geom_angle_atom_site_label_3
_geom_angle_site_symmetry_1
_geom_angle_site_symmetry_3
_geom_angle
S2 La1 S4 7_556 1_556 82.70(3)
S2 La1 S3 7_556 6_566 137.70(3)
S4 La1 S3 1_556 6_566 68.78(3)
S2 La1 S2 7_556 4_545 139.152(17)
S4 La1 S2 1_556 4_545 138.01(3)
S3 La1 S2 6_566 4_545 76.28(3)
S2 La1 S4 7_556 4_545 76.69(3)
S4 La1 S4 1_556 4_545 137.469(19)
S3 La1 S4 6_566 4_545 144.72(3)
S2 La1 S4 4_545 4_545 69.09(3)
S2 La1 S2 7_556 6_566 133.92(2)
S4 La1 S2 1_556 6_566 76.11(3)
S3 La1 S2 6_566 6_566 69.48(3)
S2 La1 S2 4_545 6_566 70.24(3)
S4 La1 S2 4_545 6_566 92.08(3)
S2 La1 S1 7_556 6_556 67.37(3)
S4 La1 S1 1_556 6_556 134.20(3)
S3 La1 S1 6_566 6_556 111.55(3)
S2 La1 S1 4_545 6_556 79.90(3)
S4 La1 S1 4_545 6_556 69.34(3)
S2 La1 S1 6_566 6_556 149.10(3)
S2 La1 S1 7_556 7_556 68.65(3)
S4 La1 S1 1_556 7_556 70.02(3)
S3 La1 S1 6_566 7_556 124.48(3)
S2 La1 S1 4_545 7_556 115.44(3)
S4 La1 S1 4_545 7_556 67.91(3)
S2 La1 S1 6_566 7_556 65.76(3)
S1 La1 S1 6_556 7_556 123.78(2)
S2 La1 I 7_556 5_566 72.26(3)
S4 La1 I 1_556 5_566 74.64(2)
S3 La1 I 6_566 5_566 70.48(2)
S2 La1 I 4_545 5_566 114.93(3)
S4 La1 I 4_545 5_566 130.80(2)
S2 La1 I 6_566 5_566 136.692(19)
S1 La1 I 6_556 5_566 63.866(18)
S1 La1 I 7_556 5_566 129.58(2)
S4 La2 S4 4_545 3_546 116.10(4)
S4 La2 S1 4_545 7_556 71.50(3)
S4 La2 S1 3_546 7_556 137.35(3)
S4 La2 S1 4_545 8_556 137.35(3)
S4 La2 S1 3_546 8_556 71.50(3)
S1 La2 S1 7_556 8_556 133.44(4)
S4 La2 S3 4_545 3_546 123.84(3)
S4 La2 S3 3_546 3_546 65.83(3)
S1 La2 S3 7_556 3_546 75.49(3)
S1 La2 S3 8_556 3_546 98.08(3)
S4 La2 S3 4_545 4_545 65.83(3)
S4 La2 S3 3_546 4_545 123.84(3)
S1 La2 S3 7_556 4_545 98.08(3)
S1 La2 S3 8_556 4_545 75.49(3)
S3 La2 S3 3_546 4_545 163.99(4)
S4 La2 S3 4_545 8_556 78.00(3)
S4 La2 S3 3_546 8_556 65.22(3)
S1 La2 S3 7_556 8_556 148.27(3)
S1 La2 S3 8_556 8_556 67.52(3)
S3 La2 S3 3_546 8_556 131.03(3)
S3 La2 S3 4_545 8_556 60.56(3)
S4 La2 S3 4_545 7_556 65.22(3)
S4 La2 S3 3_546 7_556 78.00(3)
S1 La2 S3 7_556 7_556 67.52(3)
S1 La2 S3 8_556 7_556 148.27(3)
S3 La2 S3 3_546 7_556 60.56(3)
S3 La2 S3 4_545 7_556 131.03(3)
S3 La2 S3 8_556 7_556 107.35(4)
S4 La2 I 4_545 7_566 121.95(2)
S4 La2 I 3_546 7_566 121.95(2)
S1 La2 I 7_556 7_566 66.72(2)
S1 La2 I 8_556 7_566 66.722(19)
S3 La2 I 3_546 7_566 81.997(18)
S3 La2 I 4_545 7_566 81.997(18)
S3 La2 I 8_556 7_566 126.324(19)
S3 La2 I 7_556 7_566 126.324(19)
La2 I La1 7_566 5_566 103.750(8)
La2 I La1 7_566 6_565 103.750(8)
La1 I La1 5_566 6_565 152.500(16)
S1 Si S4 . . 114.19(6)
S1 Si S3 . . 111.76(6)
S4 Si S3 . . 106.16(6)
S1 Si S2 . . 107.85(5)
S4 Si S2 . . 108.30(6)
S3 Si S2 . . 108.42(6)
Si S1 La2 . 7_556 94.90(4)
Si S1 La1 . 6 139.87(5)
La2 S1 La1 7_556 6 123.11(3)
Si S1 La1 . 7_556 88.59(4)
La2 S1 La1 7_556 7_556 105.33(3)
La1 S1 La1 6 7_556 92.68(3)
Si S2 La1 . 7_556 92.83(5)
Si S2 La1 . 4 90.31(4)
La1 S2 La1 7_556 4 153.07(4)
Si S2 La1 . 6_565 89.19(4)
La1 S2 La1 7_556 6_565 97.03(3)
La1 S2 La1 4 6_565 109.76(3)
Si S3 La1 . 6_565 91.41(4)
Si S3 La2 . 3_454 88.88(4)
La1 S3 La2 6_565 3_454 133.89(4)
Si S3 La2 . 7_556 85.80(4)
La1 S3 La2 6_565 7_556 106.55(3)
La2 S3 La2 3_454 7_556 119.44(3)
Si S4 La2 . 3_454 98.52(5)
Si S4 La1 . 1_554 139.93(5)
La2 S4 La1 3_454 1_554 116.96(3)
Si S4 La1 . 4 89.23(4)
La2 S4 La1 3_454 4 108.02(3)
La1 S4 La1 1_554 4 96.34(3)

loop_
_geom_bond_atom_site_label_1
_geom_bond_atom_site_label_2
_geom_bond_site_symmetry_2
_geom_bond_distance
_geom_bond_publ_flag
La1 S2 7_556 2.9467(10) yes
La1 S4 1_556 2.9828(10) yes
La1 S3 6_566 2.9885(11) yes
La1 S2 4_545 3.0006(11) yes
La1 S4 4_545 3.0580(10) yes
La1 S2 6_566 3.0614(10) yes
La1 S1 6_556 3.1009(10) yes
La1 S1 7_556 3.1213(12) yes
La1 I 5_566 3.4571(7) yes
La2 S4 4_545 2.9328(10) yes
La2 S4 3_546 2.9328(10) ?
La2 S1 7_556 2.9747(10) yes
La2 S1 8_556 2.9747(11) ?
La2 S3 3_546 3.2640(12) yes
La2 S3 4_545 3.2640(12) ?
La2 S3 8_556 3.2988(11) yes
La2 S3 7_556 3.2988(11) ?
La2 I 7_566 3.3335(7) yes
Si S1 . 2.1048(14) yes
Si S4 . 2.1070(14) yes
Si S3 . 2.1189(14) yes
Si S2 . 2.1322(13) yes
